data_7708994
loop_
_publ_author_name
'Mears, Kristian L.'
'Bhide, Malavika A.'
'Knapp, Caroline E.'
'Carmalt, Claire J.'

_publ_section_title
;
 Investigations into the structure, reactivity, and AACVD of aluminium and
 gallium amidoenoate complexes.
;
_journal_issue 1
_journal_name_full 'Dalton transactions (Cambridge, England : 2003)'
_journal_page_first 156
_journal_page_last 167
_journal_paper_doi 10.1039/d1dt03365d
_journal_volume 51
_journal_year 2021
_chemical_formula_moiety 'C9 H16 Cl2 Ga N O2'
_chemical_formula_sum 'C9 H16 Cl2 Ga N O2'
_chemical_formula_weight 310.85
_chemical_properties_physical Air-sensitive,Moisture-sensitive
_space_group_crystal_system monoclinic
_space_group_IT_number 14
_space_group_name_Hall '-P 2yn'
_space_group_name_H-M_alt 'P 1 21/n 1'
_atom_sites_solution_hydrogens geom
_atom_sites_solution_primary direct
_audit_creation_date 2021-03-09
_audit_creation_method
;
Olex2 1.3
(compiled 2020.11.12 svn.r5f609507 for OlexSys, GUI svn.r6272)
;
_audit_update_record
;
2021-08-06 deposited with the CCDC.	2021-11-26 downloaded from the CCDC.
;
_cell_angle_alpha 90
_cell_angle_beta 98.2836(16)
_cell_angle_gamma 90
_cell_formula_units_Z 4
_cell_length_a 9.08077(15)
_cell_length_b 8.02118(10)
_cell_length_c 18.3319(3)
_cell_measurement_reflns_used 19522
_cell_measurement_temperature 151.6(4)
_cell_measurement_theta_max 73.5080
_cell_measurement_theta_min 4.8320
_cell_volume 1321.34(4)
_computing_cell_refinement 'CrysAlisPro 1.171.38.46 (Rigaku OD, 2015)'
_computing_data_collection 'CrysAlisPro 1.171.38.46 (Rigaku OD, 2015)'
_computing_data_reduction 'CrysAlisPro 1.171.38.46 (Rigaku OD, 2015)'
_computing_molecular_graphics 'Olex2 1.3 (Dolomanov et al., 2009)'
_computing_publication_material 'Olex2 1.3 (Dolomanov et al., 2009)'
_computing_structure_refinement 'ShelXL (Sheldrick, 2015)'
_computing_structure_solution 'ShelXS (Sheldrick, 2008)'
_diffrn_ambient_environment N~2~
_diffrn_ambient_temperature 151.6(4)
_diffrn_detector 'CCD plate'
_diffrn_detector_area_resol_mean 10.4061
_diffrn_detector_type Atlas
_diffrn_measured_fraction_theta_full 1.000
_diffrn_measured_fraction_theta_max 0.992
_diffrn_measurement_details
;
List of Runs (angles in degrees, time in seconds):

  # Type    Start    End  Width  t~exp~   \w     \q     \k     \f   Frames
#--------------------------------------------------------------------------
  1  \w   -117.00 -12.00   1.00    1.00    --  -43.29 -77.00  60.00  105
  2  \w   -113.00 -17.00   1.00    1.00    --  -43.29 -57.00 -60.00   96
  3  \w   -117.00 -12.00   1.00    1.00    --  -43.29 -77.00 -90.00  105
  4  \w   -117.00 -12.00   1.00    1.00    --  -43.29 -77.00   0.00  105
  5  \w    -70.00  27.00   1.00    1.00    --  -43.29  57.00  90.00   97
  6  \w   -117.00 -12.00   1.00    1.00    --  -43.29 -77.00 150.00  105
  7  \w   -117.00 -12.00   1.00    1.00    --  -43.29 -77.00-180.00  105
  8  \w   -122.00  -6.00   1.00    1.00    --  -43.29 -19.00  60.00  116
  9  \w      1.00  83.00   1.00    1.00    --   43.29 -99.00-150.00   82
 10  \w      1.00  83.00   1.00    1.00    --   43.29 -99.00 -60.00   82
 11  \w     74.00 178.00   1.00    1.96    --  105.82  77.00 -60.00  104
 12  \w     74.00 178.00   1.00    1.96    --  105.82  77.00 120.00  104
 13  \w     78.00 176.00   1.00    1.96    --  105.82  61.00  30.00   98
 14  \w     74.00 178.00   1.00    1.96    --  105.82  77.00-120.00  104
 15  \w     94.00 177.00   1.00    1.96    --  105.82 125.00 120.00   83
 16  \w     78.00 176.00   1.00    1.96    --  105.82  61.00   0.00   98
 17  \w     77.00 177.00   1.00    1.96    --  105.82  67.00  39.34  100
 18  \w     74.00 178.00   1.00    1.96    --  105.82  77.00  90.00  104
 19  \w     25.00 109.00   1.00    1.96    --  105.82 -95.00 -90.00   84
 20  \w     74.00 178.00   1.00    1.96    --  105.82  77.00-150.00  104
 21  \w     74.00 178.00   1.00    1.96    --  105.82  77.00 -90.00  104
 22  \w     74.00 178.00   1.00    1.96    --  105.82  77.00 -30.00  104
 23  \w     78.00 176.00   1.00    1.96    --  105.82  61.00  60.00   98
 24  \w     78.00 176.00   1.00    1.96    --  105.82  61.00 -30.00   98
 25  \w     25.00 109.00   1.00    1.96    --  105.82 -95.00 150.00   84
 26  \w     78.00 176.00   1.00    1.96    --  105.82  61.00 -90.00   98
 27  \w     74.00 178.00   1.00    1.96    --  105.82  77.00   0.00  104
 28  \w     78.00 176.00   1.00    1.96    --  105.82  61.00-180.00   98
 29  \w     78.00 176.00   1.00    1.96    --  105.82  61.00 -60.00   98
 30  \w     78.00 176.00   1.00    1.96    --  105.82  61.00  90.00   98
 31  \w     78.00 176.00   1.00    1.96    --  105.82  61.00 150.00   98
 32  \w     25.00 109.00   1.00    1.96    --  105.82 -95.00  60.00   84
 33  \w     78.00 176.00   1.00    1.96    --  105.82  61.00-150.00   98
 34  \w     74.00 178.00   1.00    1.96    --  105.82  77.00-180.00  104
 35  \w     82.00 177.00   1.00    1.96    --  105.82  45.00   0.00   95
 36  \w     78.00 176.00   1.00    1.96    --  105.82  61.00-120.00   98
 37  \w     25.00 109.00   1.00    1.96    --  105.82 -95.00-150.00   84
 38  \w     78.00 176.00   1.00    1.96    --  105.82  63.00  66.60   98
 39  \w     76.00 177.00   1.00    1.96    --  105.82  69.00 154.53  101
 40  \w     74.00 178.00   1.00    1.96    --  105.82  77.00  60.00  104
 41  \w     77.00 177.00   1.00    1.96    --  105.82  66.00 117.97  100
 42  \w   -113.00 -17.00   1.00    1.00    --  -43.29 -57.00  90.00   96
 43  \w   -116.00 -21.00   1.00    1.00    --  -43.29 -38.00  60.00   95
 44  \w   -116.00 -21.00   1.00    1.00    --  -43.29 -38.00 -60.00   95
 45  \w   -113.00 -17.00   1.00    1.00    --  -43.29 -57.00-180.00   96
 46  \w   -113.00 -17.00   1.00    1.00    --  -43.29 -57.00  60.00   96
 47  \w    -43.00 130.00   1.00    1.00    --   43.29   0.00-180.00  173
 48  \w    -43.00  99.00   1.00    1.00    --   43.29   0.00 -30.00  142
 49  \w     12.00 117.00   1.00    1.00    --   43.29  77.00  60.00  105
 50  \w    -43.00 130.00   1.00    1.00    --   43.29   0.00 -60.00  173
 51  \w    -43.00 130.00   1.00    1.00    --   43.29   0.00 -90.00  173
 52  \w    -43.00 130.00   1.00    1.00    --   43.29   0.00-120.00  173
 53  \w    -43.00 130.00   1.00    1.00    --   43.29   0.00-150.00  173
;
_diffrn_measurement_device 'four-circle diffractometer'
_diffrn_measurement_device_type 'SuperNova, Dual, Cu at zero, Atlas'
_diffrn_measurement_method '\w scans'
_diffrn_orient_matrix_type 'CrysAlisPro convention (1999,Acta A55,543-557)'
_diffrn_orient_matrix_UB_11 -0.0021932000
_diffrn_orient_matrix_UB_12 -0.1910701000
_diffrn_orient_matrix_UB_13 0.0084209000
_diffrn_orient_matrix_UB_21 -0.0874040000
_diffrn_orient_matrix_UB_22 0.0180764000
_diffrn_orient_matrix_UB_23 0.0656424000
_diffrn_orient_matrix_UB_31 -0.1474069000
_diffrn_orient_matrix_UB_32 -0.0078872000
_diffrn_orient_matrix_UB_33 -0.0532363000
_diffrn_radiation_monochromator mirror
_diffrn_radiation_probe x-ray
_diffrn_radiation_type 'Cu K\a'
_diffrn_radiation_wavelength 1.54184
_diffrn_reflns_av_R_equivalents 0.0514
_diffrn_reflns_av_unetI/netI 0.0162
_diffrn_reflns_Laue_measured_fraction_full 1.000
_diffrn_reflns_Laue_measured_fraction_max 0.992
_diffrn_reflns_limit_h_max 11
_diffrn_reflns_limit_h_min -11
_diffrn_reflns_limit_k_max 9
_diffrn_reflns_limit_k_min -9
_diffrn_reflns_limit_l_max 22
_diffrn_reflns_limit_l_min -22
_diffrn_reflns_number 44799
_diffrn_reflns_point_group_measured_fraction_full 1.000
_diffrn_reflns_point_group_measured_fraction_max 0.992
_diffrn_reflns_theta_full 67.684
_diffrn_reflns_theta_max 73.794
_diffrn_reflns_theta_min 4.876
_diffrn_source 'micro-focus sealed X-ray tube'
_diffrn_source_type 'SuperNova (Cu) X-ray Source'
_exptl_absorpt_coefficient_mu 6.439
_exptl_absorpt_correction_T_max 1.00000
_exptl_absorpt_correction_T_min 0.52923
_exptl_absorpt_correction_type multi-scan
_exptl_absorpt_process_details
;
CrysAlisPro 1.171.38.46 (Rigaku Oxford Diffraction, 2015)
Empirical absorption correction using spherical harmonics,
 implemented in SCALE3 ABSPACK scaling algorithm.
;
_exptl_crystal_colour 'clear colourless'
_exptl_crystal_colour_lustre clear
_exptl_crystal_colour_primary colourless
_exptl_crystal_density_diffrn 1.563
_exptl_crystal_description plate
_exptl_crystal_F_000 632
_exptl_crystal_preparation 'stirred solution of lithiated ligand with one equivalent of gallium chloride in toluene'
_exptl_crystal_recrystallization_method 'crystallised from toluene'
_exptl_crystal_size_max 1.0
_exptl_crystal_size_mid 0.6
_exptl_crystal_size_min 0.2
_refine_diff_density_max 0.298
_refine_diff_density_min -0.543
_refine_diff_density_rms 0.054
_refine_ls_extinction_method none
_refine_ls_goodness_of_fit_ref 1.086
_refine_ls_hydrogen_treatment constr
_refine_ls_matrix_type full
_refine_ls_number_parameters 140
_refine_ls_number_reflns 2646
_refine_ls_number_restraints 0
_refine_ls_restrained_S_all 1.086
_refine_ls_R_factor_all 0.0256
_refine_ls_R_factor_gt 0.0233
_refine_ls_shift/su_max 0.001
_refine_ls_shift/su_mean 0.000
_refine_ls_structure_factor_coef Fsqd
_refine_ls_weighting_details 'w=1/[\s^2^(Fo^2^)+(0.0316P)^2^+0.5774P] where P=(Fo^2^+2Fc^2^)/3'
_refine_ls_weighting_scheme calc
_refine_ls_wR_factor_gt 0.0597
_refine_ls_wR_factor_ref 0.0614
_reflns_Friedel_coverage 0.000
_reflns_number_gt 2444
_reflns_number_total 2646
_reflns_threshold_expression 'I > 2\s(I)'
_cod_data_source_file d1dt03365d2.cif
_cod_data_source_block xstr0873
_cod_depositor_comments 'Adding full bibliography for 7708993--7708999.cif.'
_cod_original_cell_volume 1321.34(3)
_cod_database_code 7708994
_shelx_shelxl_version_number 2014/7
_chemical_oxdiff_formula 'Cl2 Ga N O2 C9 H16'
_chemical_oxdiff_usercomment 'CEK KLM'
_shelx_space_group_comment
;
The symmetry employed for this shelxl refinement is uniquely defined
by the following loop, which should always be used as a source of
symmetry information in preference to the above space-group names.
They are only intended as comments.
;
_reflns_odcompleteness_completeness 99.96
_reflns_odcompleteness_iscentric 1
_reflns_odcompleteness_theta 66.49
_olex2_refinement_description
;
1.a Ternary CH refined with riding coordinates:
 C7(H7)
1.b Secondary CH2 refined with riding coordinates:
 C5(H5A,H5B)
1.c Aromatic/amide H refined with riding coordinates:
 C2(H2)
1.d Idealised Me refined as rotating group:
 C4(H4A,H4B,H4C), C8(H8A,H8B,H8C), C9(H9A,H9B,H9C), C6(H6A,H6B,H6C)
;
_olex2_date_sample_data_collection 2018-06-19
_olex2_exptl_crystal_mounting_method 'mounted on a nylon loop'
_olex2_submission_original_sample_id xstr0873
_olex2_submission_special_instructions 'No special instructions were received'
_oxdiff_exptl_absorpt_empirical_details
;
Empirical correction (ABSPACK) includes:
- Absorption correction using spherical harmonics
- Frame scaling
;
_oxdiff_exptl_absorpt_empirical_full_max 1.702
_oxdiff_exptl_absorpt_empirical_full_min 0.701

loop_
_space_group_symop_operation_xyz
'x, y, z'
'-x+1/2, y+1/2, -z+1/2'
'-x, -y, -z'
'x-1/2, -y-1/2, z-1/2'

loop_
_atom_site_label
_atom_site_type_symbol
_atom_site_fract_x
_atom_site_fract_y
_atom_site_fract_z
_atom_site_U_iso_or_equiv
_atom_site_adp_type
_atom_site_occupancy
_atom_site_site_symmetry_order
_atom_site_calc_flag
_atom_site_refinement_flags_posn
_atom_site_refinement_flags_adp
_atom_site_refinement_flags_occupancy
_atom_site_disorder_assembly
_atom_site_disorder_group
Ga1 Ga 0.25771(2) 0.69804(2) 0.57288(2) 0.02426(8) Uani 1 1 d . . . . .
Cl1 Cl 0.04675(5) 0.79969(6) 0.59175(3) 0.04050(13) Uani 1 1 d . . . . .
Cl2 Cl 0.43484(5) 0.83322(5) 0.63961(2) 0.03072(11) Uani 1 1 d . . . . .
O1 O 0.27840(15) 0.74306(15) 0.47498(6) 0.0298(3) Uani 1 1 d . . . . .
O2 O 0.31967(16) 0.66725(15) 0.36249(7) 0.0318(3) Uani 1 1 d . . . . .
N1 N 0.27312(16) 0.46117(17) 0.57437(7) 0.0250(3) Uani 1 1 d . . . . .
C4 C 0.3128(2) 0.1925(2) 0.51533(11) 0.0317(4) Uani 1 1 d . . . . .
H4A H 0.3970 0.1605 0.5504 0.048 Uiso 1 1 calc GR . . . .
H4B H 0.3263 0.1534 0.4672 0.048 Uiso 1 1 calc GR . . . .
H4C H 0.2241 0.1442 0.5291 0.048 Uiso 1 1 calc GR . . . .
C3 C 0.29880(18) 0.3798(2) 0.51412(9) 0.0240(3) Uani 1 1 d . . . . .
C1 C 0.30352(19) 0.6245(2) 0.43093(9) 0.0246(3) Uani 1 1 d . . . . .
C7 C 0.2458(2) 0.3686(2) 0.64157(9) 0.0302(4) Uani 1 1 d . . . . .
H7 H 0.3008 0.2632 0.6434 0.036 Uiso 1 1 calc R . . . .
C2 C 0.3158(2) 0.4564(2) 0.44715(9) 0.0256(3) Uani 1 1 d . . . . .
H2 H 0.3376 0.3867 0.4096 0.031 Uiso 1 1 calc R . . . .
C8 C 0.0810(2) 0.3285(3) 0.63753(12) 0.0418(5) Uani 1 1 d . . . . .
H8A H 0.0248 0.4303 0.6344 0.063 Uiso 1 1 calc GR . . . .
H8B H 0.0647 0.2684 0.6809 0.063 Uiso 1 1 calc GR . . . .
H8C H 0.0494 0.2616 0.5947 0.063 Uiso 1 1 calc GR . . . .
C5 C 0.2953(2) 0.8400(2) 0.33994(10) 0.0331(4) Uani 1 1 d . . . . .
H5A H 0.3631 0.9128 0.3709 0.040 Uiso 1 1 calc R . . . .
H5B H 0.1940 0.8734 0.3439 0.040 Uiso 1 1 calc R . . . .
C9 C 0.3032(3) 0.4681(3) 0.71018(10) 0.0404(5) Uani 1 1 d . . . . .
H9A H 0.4061 0.4952 0.7099 0.061 Uiso 1 1 calc GR . . . .
H9B H 0.2933 0.4032 0.7532 0.061 Uiso 1 1 calc GR . . . .
H9C H 0.2465 0.5690 0.7108 0.061 Uiso 1 1 calc GR . . . .
C6 C 0.3231(3) 0.8498(3) 0.26146(11) 0.0535(6) Uani 1 1 d . . . . .
H6A H 0.2549 0.7776 0.2315 0.080 Uiso 1 1 calc GR . . . .
H6B H 0.4233 0.8157 0.2584 0.080 Uiso 1 1 calc GR . . . .
H6C H 0.3088 0.9624 0.2442 0.080 Uiso 1 1 calc GR . . . .

loop_
_atom_site_aniso_label
_atom_site_aniso_U_11
_atom_site_aniso_U_22
_atom_site_aniso_U_33
_atom_site_aniso_U_23
_atom_site_aniso_U_13
_atom_site_aniso_U_12
Ga1 0.02645(14) 0.02456(12) 0.02181(12) -0.00051(7) 0.00363(9) -0.00298(8)
Cl1 0.0284(3) 0.0519(3) 0.0410(3) -0.0033(2) 0.0044(2) 0.00680(19)
Cl2 0.0306(2) 0.0304(2) 0.0307(2) -0.00439(16) 0.00297(17) -0.00796(16)
O1 0.0422(8) 0.0232(6) 0.0242(6) 0.0017(5) 0.0059(5) -0.0037(5)
O2 0.0465(8) 0.0282(6) 0.0206(6) 0.0034(5) 0.0041(5) -0.0060(5)
N1 0.0268(8) 0.0259(7) 0.0220(7) 0.0032(5) 0.0021(6) -0.0044(6)
C4 0.0361(11) 0.0255(9) 0.0332(10) 0.0038(7) 0.0039(8) 0.0010(7)
C3 0.0197(8) 0.0240(8) 0.0274(8) 0.0020(6) -0.0004(6) -0.0024(6)
C1 0.0239(8) 0.0285(8) 0.0205(8) 0.0015(6) 0.0005(6) -0.0052(7)
C7 0.0350(10) 0.0310(9) 0.0244(8) 0.0082(7) 0.0039(7) -0.0052(7)
C2 0.0299(9) 0.0256(8) 0.0213(8) -0.0023(6) 0.0035(7) -0.0017(7)
C8 0.0375(12) 0.0525(12) 0.0366(11) 0.0092(9) 0.0094(9) -0.0154(9)
C5 0.0384(11) 0.0285(8) 0.0310(9) 0.0087(7) 0.0003(8) -0.0084(8)
C9 0.0513(13) 0.0449(11) 0.0242(9) 0.0088(8) 0.0031(8) -0.0126(9)
C6 0.0902(19) 0.0414(11) 0.0269(10) 0.0107(9) 0.0016(11) -0.0117(12)

loop_
_atom_type_symbol
_atom_type_description
_atom_type_scat_dispersion_real
_atom_type_scat_dispersion_imag
_atom_type_scat_source
C C 0.0181 0.0091 'International Tables Vol C Tables 4.2.6.8 and 6.1.1.4'
H H 0.0000 0.0000 'International Tables Vol C Tables 4.2.6.8 and 6.1.1.4'
Cl Cl 0.3639 0.7018 'International Tables Vol C Tables 4.2.6.8 and 6.1.1.4'
Ga Ga -1.2846 0.7763 'International Tables Vol C Tables 4.2.6.8 and 6.1.1.4'
N N 0.0311 0.0180 'International Tables Vol C Tables 4.2.6.8 and 6.1.1.4'
O O 0.0492 0.0322 'International Tables Vol C Tables 4.2.6.8 and 6.1.1.4'

loop_
_geom_angle_atom_site_label_1
_geom_angle_atom_site_label_2
_geom_angle_atom_site_label_3
_geom_angle
_geom_angle_site_symmetry_1
_geom_angle_site_symmetry_3
_geom_angle_publ_flag
Cl1 Ga1 Cl2 108.96(2) . . ?
O1 Ga1 Cl1 107.22(4) . . ?
O1 Ga1 Cl2 106.07(4) . . ?
O1 Ga1 N1 100.92(5) . . ?
N1 Ga1 Cl1 116.11(5) . . ?
N1 Ga1 Cl2 116.37(5) . . ?
C1 O1 Ga1 120.73(11) . . ?
C1 O2 C5 118.77(14) . . ?
C3 N1 Ga1 119.86(11) . . ?
C3 N1 C7 120.75(14) . . ?
C7 N1 Ga1 119.25(11) . . ?
N1 C3 C4 120.03(15) . . ?
N1 C3 C2 124.49(15) . . ?
C2 C3 C4 115.48(15) . . ?
O1 C1 O2 117.04(14) . . ?
O1 C1 C2 126.95(15) . . ?
O2 C1 C2 116.01(15) . . ?
N1 C7 C8 110.18(15) . . ?
N1 C7 C9 110.16(14) . . ?
C9 C7 C8 111.67(16) . . ?
C1 C2 C3 126.94(15) . . ?
O2 C5 C6 106.45(16) . . ?

loop_
_geom_bond_atom_site_label_1
_geom_bond_atom_site_label_2
_geom_bond_distance
_geom_bond_site_symmetry_2
_geom_bond_publ_flag
Ga1 Cl1 2.1553(5) . ?
Ga1 Cl2 2.1661(5) . ?
Ga1 O1 1.8664(11) . ?
Ga1 N1 1.9050(14) . ?
O1 C1 1.289(2) . ?
O2 C1 1.329(2) . ?
O2 C5 1.454(2) . ?
N1 C3 1.332(2) . ?
N1 C7 1.490(2) . ?
C4 C3 1.508(2) . ?
C3 C2 1.401(2) . ?
C1 C2 1.382(2) . ?
C7 C8 1.522(3) . ?
C7 C9 1.518(3) . ?
C5 C6 1.498(3) . ?
